data_4331313
loop_
_publ_author_name
'Xiao-Yan Chen'
'George S. Goff'
'William C. Ewing'
'Brian L. Scott'
'Wolfgang Runde'

_publ_section_title
;
 Solid-State and Solution-State Coordination Chemistry of Lanthanide(III)
 Complexes with \a-Hydroxyisobutyric Acid
;
_journal_name_full 'Inorganic Chemistry'
_journal_page_first 13254
_journal_page_last 13263
_journal_paper_doi 10.1021/ic301775d
_journal_volume 51
_journal_year 2012
_chemical_formula_sum 'C8 H20 Ce N O12'
_chemical_formula_weight 462.37
_chemical_name_systematic
; 
 ? 
;
_space_group_IT_number 15
_symmetry_cell_setting monoclinic
_symmetry_space_group_name_Hall '-C 2yc'
_symmetry_space_group_name_H-M 'C 1 2/c 1'
_atom_sites_solution_hydrogens geom
_atom_sites_solution_primary direct
_atom_sites_solution_secondary difmap
_audit_creation_method SHELXL-97
_cell_angle_alpha 90.00
_cell_angle_beta 93.1900(10)
_cell_angle_gamma 90.00
_cell_formula_units_Z 4
_cell_length_a 9.0101(7)
_cell_length_b 8.6571(7)
_cell_length_c 21.0265(17)
_cell_measurement_temperature 120(1)
_cell_volume 1637.6(2)
_computing_cell_refinement 'SAINT+, v. 7.66a (Bruker AXS, 2009)'
_computing_data_collection 'APEX II, v. 7.0 (Bruker AXS, 2009)'
_computing_data_reduction 'SAINT+, v. 7.66a (Bruker AXS, 2009)'
_computing_molecular_graphics 'SHELXTL, v. 6.14, (Bruker AXS, 2000)'
_computing_publication_material 'SHELXTL, v. 6.14, (Bruker AXS, 2000)'
_computing_structure_refinement 'SHELXL-97 (Sheldrick, 1997)'
_computing_structure_solution 'SHELXS-97 (Sheldrick, 1990)'
_diffrn_ambient_temperature 120(1)
_diffrn_measured_fraction_theta_full 0.999
_diffrn_measured_fraction_theta_max 0.951
_diffrn_measurement_device_type 'Bruker D8 with APEXII CCD'
_diffrn_measurement_method '\w scans'
_diffrn_radiation_monochromator graphite
_diffrn_radiation_source 'fine-focus sealed tube'
_diffrn_radiation_type MoK\a
_diffrn_radiation_wavelength 0.71073
_diffrn_reflns_av_R_equivalents 0.0374
_diffrn_reflns_av_sigmaI/netI 0.0270
_diffrn_reflns_limit_h_max 11
_diffrn_reflns_limit_h_min -11
_diffrn_reflns_limit_k_max 11
_diffrn_reflns_limit_k_min -11
_diffrn_reflns_limit_l_max 27
_diffrn_reflns_limit_l_min -27
_diffrn_reflns_number 8834
_diffrn_reflns_theta_full 25.00
_diffrn_reflns_theta_max 28.29
_diffrn_reflns_theta_min 1.94
_diffrn_standards_decay_% 0
_diffrn_standards_interval_count 0
_diffrn_standards_interval_time 0
_diffrn_standards_number 0
_exptl_absorpt_coefficient_mu 2.837
_exptl_absorpt_correction_T_max 0.8482
_exptl_absorpt_correction_T_min 0.6008
_exptl_absorpt_correction_type multi-scan
_exptl_absorpt_process_details 'SADABS v. 1 (Sheldrick, 2008)'
_exptl_crystal_colour colorless
_exptl_crystal_density_diffrn 1.875
_exptl_crystal_description needle
_exptl_crystal_F_000 916
_exptl_crystal_size_max 0.20
_exptl_crystal_size_mid 0.08
_exptl_crystal_size_min 0.06
_refine_diff_density_max 1.061
_refine_diff_density_min -0.889
_refine_diff_density_rms 0.112
_refine_ls_extinction_method none
_refine_ls_goodness_of_fit_ref 1.446
_refine_ls_hydrogen_treatment mixed
_refine_ls_matrix_type full
_refine_ls_number_parameters 119
_refine_ls_number_reflns 1941
_refine_ls_number_restraints 0
_refine_ls_restrained_S_all 1.446
_refine_ls_R_factor_all 0.0213
_refine_ls_R_factor_gt 0.0212
_refine_ls_shift/su_max 0.000
_refine_ls_shift/su_mean 0.000
_refine_ls_structure_factor_coef Fsqd
_refine_ls_weighting_details 'calc w=1/[\s^2^(Fo^2^)+(0.0301P)^2^+0.0000P] where P=(Fo^2^+2Fc^2^)/3'
_refine_ls_weighting_scheme calc
_refine_ls_wR_factor_gt 0.0614
_refine_ls_wR_factor_ref 0.0615
_reflns_number_gt 1922
_reflns_number_total 1941
_reflns_threshold_expression >2sigma(I)
_cod_data_source_file ic301775d_si_001_2.cif
_cod_data_source_block apx1450
_cod_original_sg_symbol_H-M 'C 2/c'
_cod_database_code 4331313

loop_
_symmetry_equiv_pos_as_xyz
'x, y, z'
'-x, y, -z+1/2'
'x+1/2, y+1/2, z'
'-x+1/2, y+1/2, -z+1/2'
'-x, -y, -z'
'x, -y, z-1/2'
'-x+1/2, -y+1/2, -z'
'x+1/2, -y+1/2, z-1/2'

loop_
_atom_site_label
_atom_site_type_symbol
_atom_site_fract_x
_atom_site_fract_y
_atom_site_fract_z
_atom_site_U_iso_or_equiv
_atom_site_adp_type
_atom_site_occupancy
_atom_site_symmetry_multiplicity
_atom_site_calc_flag
_atom_site_refinement_flags
Ce1 Ce 0.0000 0.399255(13) 0.2500 0.00870(8) Uani 1 2 d S
N1 N 0.6780(4) 0.1806(4) 0.01982(17) 0.0148(7) Uani 0.50 1 d P
O1 O -0.01080(18) 0.2542(2) 0.14658(7) 0.0185(3) Uani 1 1 d .
O2 O 0.18387(17) 0.19824(16) 0.23417(7) 0.0183(3) Uani 1 1 d .
O3 O 0.28223(15) -0.00374(16) 0.18642(6) 0.0161(3) Uani 1 1 d .
O4 O 0.1112(2) 0.58784(18) 0.17922(10) 0.0235(4) Uani 1 1 d .
O5 O 0.5831(3) 0.0893(2) 0.04993(12) 0.0365(6) Uani 1 1 d .
O6 O 0.6854(5) 0.1767(5) -0.03917(17) 0.0208(8) Uani 0.50 1 d P
O6' O 0.7640(4) 0.2705(4) 0.05144(19) 0.0210(8) Uani 0.50 1 d P
C1 C 0.0846(3) 0.1272(2) 0.13005(11) 0.0127(4) Uani 1 1 d .
C2 C -0.0084(3) -0.0158(3) 0.11814(12) 0.0226(5) Uani 1 1 d .
H2A H -0.0637 -0.0372 0.1549 0.034 Uiso 1 1 calc R
H2B H 0.0553 -0.1017 0.1101 0.034 Uiso 1 1 calc R
H2C H -0.0759 0.0005 0.0818 0.034 Uiso 1 1 calc R
C3 C 0.1697(3) 0.1707(3) 0.07238(11) 0.0227(5) Uani 1 1 d .
H3A H 0.1031 0.1717 0.0351 0.034 Uiso 1 1 calc R
H3B H 0.2472 0.0965 0.0669 0.034 Uiso 1 1 calc R
H3C H 0.2127 0.2714 0.0787 0.034 Uiso 1 1 calc R
C4 C 0.1925(3) 0.10456(19) 0.18802(13) 0.0131(5) Uani 1 1 d .
H1 H -0.052(5) 0.276(6) 0.125(2) 0.080 Uiso 1 1 d .

loop_
_atom_site_aniso_label
_atom_site_aniso_U_11
_atom_site_aniso_U_22
_atom_site_aniso_U_33
_atom_site_aniso_U_23
_atom_site_aniso_U_13
_atom_site_aniso_U_12
Ce1 0.00836(11) 0.00830(11) 0.00927(12) 0.000 -0.00103(7) 0.000
N1 0.0177(17) 0.0134(16) 0.0126(15) -0.0026(12) -0.0041(13) 0.0051(13)
O1 0.0210(8) 0.0189(8) 0.0148(7) -0.0066(6) -0.0067(6) 0.0131(6)
O2 0.0200(7) 0.0191(8) 0.0151(7) -0.0059(5) -0.0059(6) 0.0088(6)
O3 0.0150(7) 0.0162(7) 0.0168(7) -0.0022(5) -0.0029(6) 0.0058(6)
O4 0.0250(11) 0.0286(10) 0.0164(10) 0.0060(6) -0.0048(8) -0.0157(6)
O5 0.0445(15) 0.0425(14) 0.0221(12) -0.0023(7) -0.0012(11) -0.0161(8)
O6 0.020(2) 0.029(2) 0.0131(16) -0.0020(15) -0.0003(14) 0.0024(16)
O6' 0.021(2) 0.0185(19) 0.0222(19) -0.0031(14) -0.0086(15) -0.0021(15)
C1 0.0135(10) 0.0105(8) 0.0139(10) -0.0023(8) -0.0027(8) 0.0058(8)
C2 0.0207(11) 0.0170(10) 0.0288(12) 0.0013(9) -0.0090(10) -0.0028(9)
C3 0.0230(11) 0.0292(13) 0.0160(10) 0.0014(9) 0.0013(9) 0.0033(10)
C4 0.0119(12) 0.0126(12) 0.0147(12) -0.0001(6) -0.0004(10) 0.0005(6)

loop_
_atom_type_symbol
_atom_type_description
_atom_type_scat_dispersion_real
_atom_type_scat_dispersion_imag
_atom_type_scat_source
C C 0.0033 0.0016 'International Tables Vol C Tables 4.2.6.8 and 6.1.1.4'
H H 0.0000 0.0000 'International Tables Vol C Tables 4.2.6.8 and 6.1.1.4'
N N 0.0061 0.0033 'International Tables Vol C Tables 4.2.6.8 and 6.1.1.4'
O O 0.0106 0.0060 'International Tables Vol C Tables 4.2.6.8 and 6.1.1.4'
Ce Ce -0.2486 2.6331 'International Tables Vol C Tables 4.2.6.8 and 6.1.1.4'

loop_
_geom_angle_atom_site_label_1
_geom_angle_atom_site_label_2
_geom_angle_atom_site_label_3
_geom_angle
_geom_angle_site_symmetry_1
_geom_angle_site_symmetry_3
O2 Ce1 O2 88.93(8) . 2
O2 Ce1 O4 95.07(6) . .
O2 Ce1 O4 149.21(6) 2 .
O2 Ce1 O4 149.21(6) . 2
O2 Ce1 O4 95.07(6) 2 2
O4 Ce1 O4 96.83(10) . 2
O2 Ce1 O3 77.90(5) . 4
O2 Ce1 O3 134.18(5) 2 4
O4 Ce1 O3 76.28(6) . 4
O4 Ce1 O3 77.53(6) 2 4
O2 Ce1 O3 134.18(5) . 3_455
O2 Ce1 O3 77.90(5) 2 3_455
O4 Ce1 O3 77.53(6) . 3_455
O4 Ce1 O3 76.28(6) 2 3_455
O3 Ce1 O3 140.07(7) 4 3_455
O2 Ce1 O1 76.53(6) . 2
O2 Ce1 O1 61.19(5) 2 2
O4 Ce1 O1 149.25(6) . 2
O4 Ce1 O1 78.77(6) 2 2
O3 Ce1 O1 73.05(5) 4 2
O3 Ce1 O1 129.30(5) 3_455 2
O2 Ce1 O1 61.20(5) . .
O2 Ce1 O1 76.54(6) 2 .
O4 Ce1 O1 78.77(6) . .
O4 Ce1 O1 149.25(6) 2 .
O3 Ce1 O1 129.30(5) 4 .
O3 Ce1 O1 73.05(5) 3_455 .
O1 Ce1 O1 119.91(8) 2 .
O6 N1 O6' 118.5(4) . .
O6 N1 O5 121.5(3) . .
O6' N1 O5 120.1(4) . .
O6 N1 O6' 22.6(2) . 7_655
O6' N1 O6' 95.9(3) . 7_655
O5 N1 O6' 144.0(3) . 7_655
O6 N1 O6 99.9(3) . 7_655
O6' N1 O6 18.6(2) . 7_655
O5 N1 O6 138.6(3) . 7_655
O6' N1 O6 77.4(2) 7_655 7_655
C1 O1 Ce1 126.34(12) . .
C1 O1 H1 114(5) . .
Ce1 O1 H1 119(5) . .
C4 O2 Ce1 129.11(15) . .
C4 O3 Ce1 138.18(15) . 3_545
O6' O6 N1 114.7(6) 7_655 .
O6' O6 N1 34.7(4) 7_655 7_655
N1 O6 N1 80.1(3) . 7_655
O6 O6' N1 126.7(6) 7_655 .
O6 O6' N1 42.7(5) 7_655 7_655
N1 O6' N1 84.1(3) . 7_655
O1 C1 C2 109.31(19) . .
O1 C1 C3 109.64(19) . .
C2 C1 C3 111.8(2) . .
O1 C1 C4 105.38(17) . .
C2 C1 C4 110.49(18) . .
C3 C1 C4 110.0(2) . .
C1 C2 H2A 109.5 . .
C1 C2 H2B 109.5 . .
H2A C2 H2B 109.5 . .
C1 C2 H2C 109.5 . .
H2A C2 H2C 109.5 . .
H2B C2 H2C 109.5 . .
C1 C3 H3A 109.5 . .
C1 C3 H3B 109.5 . .
H3A C3 H3B 109.5 . .
C1 C3 H3C 109.5 . .
H3A C3 H3C 109.5 . .
H3B C3 H3C 109.5 . .
O3 C4 O2 124.8(2) . .
O3 C4 C1 117.5(2) . .
O2 C4 C1 117.65(18) . .

loop_
_geom_bond_atom_site_label_1
_geom_bond_atom_site_label_2
_geom_bond_distance
_geom_bond_site_symmetry_2
Ce1 O2 2.4383(14) .
Ce1 O2 2.4383(14) 2
Ce1 O4 2.4597(18) .
Ce1 O4 2.4597(18) 2
Ce1 O3 2.4597(14) 4
Ce1 O3 2.4598(14) 3_455
Ce1 O1 2.5084(16) 2
Ce1 O1 2.5084(16) .
N1 O6 1.246(5) .
N1 O6' 1.261(5) .
N1 O5 1.348(4) .
N1 O6' 1.669(6) 7_655
N1 O6 1.775(6) 7_655
O1 C1 1.450(3) .
O1 H1 0.60(5) .
O2 C4 1.270(3) .
O3 C4 1.240(3) .
O3 Ce1 2.4597(14) 3_545
O6 O6' 0.705(4) 7_655
O6 N1 1.775(6) 7_655
O6' O6 0.705(4) 7_655
O6' N1 1.669(6) 7_655
C1 C2 1.508(3) .
C1 C3 1.518(3) .
C1 C4 1.529(3) .
C2 H2A 0.9600 .
C2 H2B 0.9600 .
C2 H2C 0.9600 .
C3 H3A 0.9600 .
C3 H3B 0.9600 .
C3 H3C 0.9600 .
